data_2219754
loop_
_publ_author_name
'Zhen, Xiao-Li'
'Li, Xiao-Liu'

_publ_section_title
;(<i>E</i>)-<i>N</i>'-[2-(4-Chloro-3-nitrophenylsulfonyloxy)-3-methoxybenzylidene]isonicotinohydrazide
 acetic acid tetrasolvate
;
_journal_coeditor_code AT2646
_journal_issue 11
_journal_name_full 'Acta Crystallographica Section E'
_journal_page_first o2170
_journal_paper_doi 10.1107/S1600536808034089
_journal_volume 64
_journal_year 2008
_chemical_formula_iupac 'C20 H15 Cl N4 O7 S, 4C2 H4 O2'
_chemical_formula_moiety 'C20 H15 Cl N4 O7 S, 4(C2 H4 O2)'
_chemical_formula_sum 'C28 H31 Cl N4 O15 S'
_chemical_formula_weight 731.09
_chemical_name_systematic
;
(<i>E</i>)-<i>N</i>'-[2-(4-Chloro-3-nitrophenylsulfonyloxy)-3-
methoxybenzylidene]isonicotinohydrazide acetic acid tetrasolvate
;
_space_group_IT_number 2
_symmetry_cell_setting triclinic
_symmetry_space_group_name_Hall '-P 1'
_symmetry_space_group_name_H-M 'P -1'
_atom_sites_solution_hydrogens geom
_atom_sites_solution_primary direct
_atom_sites_solution_secondary difmap
_audit_creation_method SHELXL-97
_cell_angle_alpha 79.01(3)
_cell_angle_beta 76.01(3)
_cell_angle_gamma 75.44(3)
_cell_formula_units_Z 2
_cell_length_a 8.0565(16)
_cell_length_b 13.876(3)
_cell_length_c 16.097(3)
_cell_measurement_reflns_used 4854
_cell_measurement_temperature 294(2)
_cell_measurement_theta_max 27.977
_cell_measurement_theta_min 2.153
_cell_volume 1673.8(7)
_computing_cell_refinement 'SAINT (Bruker, 1999)'
_computing_data_collection 'SMART (Bruker, 1999)'
_computing_data_reduction 'SAINT (Bruker, 1999)'
_computing_molecular_graphics 'PLATON (Spek, 2003)'
_computing_publication_material 'SHELXTL (Sheldrick, 2008)'
_computing_structure_refinement 'SHELXL97 (Sheldrick, 2008)'
_computing_structure_solution 'SHELXS97 (Sheldrick, 2008)'
_diffrn_ambient_temperature 294(2)
_diffrn_measured_fraction_theta_full 0.994
_diffrn_measured_fraction_theta_max 0.994
_diffrn_measurement_device_type 'Bruker SMART APEX CCD area-detector'
_diffrn_measurement_method '\f and \w'
_diffrn_radiation_monochromator graphite
_diffrn_radiation_source 'fine-focus sealed tube'
_diffrn_radiation_type MoK\a
_diffrn_radiation_wavelength 0.71073
_diffrn_reflns_av_R_equivalents 0.0810
_diffrn_reflns_av_sigmaI/netI 0.1029
_diffrn_reflns_limit_h_max 9
_diffrn_reflns_limit_h_min -8
_diffrn_reflns_limit_k_max 13
_diffrn_reflns_limit_k_min -16
_diffrn_reflns_limit_l_max 14
_diffrn_reflns_limit_l_min -19
_diffrn_reflns_number 9794
_diffrn_reflns_theta_full 25.02
_diffrn_reflns_theta_max 25.02
_diffrn_reflns_theta_min 1.88
_diffrn_standards_number 0
_exptl_absorpt_coefficient_mu 0.253
_exptl_absorpt_correction_T_max 0.970
_exptl_absorpt_correction_T_min 0.913
_exptl_absorpt_correction_type multi-scan
_exptl_absorpt_process_details '(SADABS; Sheldrick, 1996)'
_exptl_crystal_colour yellow
_exptl_crystal_density_diffrn 1.451
_exptl_crystal_density_method 'not measured'
_exptl_crystal_description block
_exptl_crystal_F_000 760
_exptl_crystal_size_max 0.23
_exptl_crystal_size_mid 0.18
_exptl_crystal_size_min 0.12
_refine_diff_density_max 0.304
_refine_diff_density_min -0.444
_refine_ls_extinction_method none
_refine_ls_goodness_of_fit_ref 1.013
_refine_ls_hydrogen_treatment constr
_refine_ls_matrix_type full
_refine_ls_number_parameters 451
_refine_ls_number_reflns 5882
_refine_ls_number_restraints 0
_refine_ls_restrained_S_all 1.013
_refine_ls_R_factor_all 0.0801
_refine_ls_R_factor_gt 0.0594
_refine_ls_shift/su_max 0.001
_refine_ls_shift/su_mean 0.000
_refine_ls_structure_factor_coef Fsqd
_refine_ls_weighting_details 'calc w=1/[\s^2^(Fo^2^)+(0.0627P)^2^] where P=(Fo^2^+2Fc^2^)/3'
_refine_ls_weighting_scheme calc
_refine_ls_wR_factor_gt 0.1347
_refine_ls_wR_factor_ref 0.1463
_reflns_number_gt 4448
_reflns_number_total 5882
_reflns_threshold_expression I>2\s(I)
_cod_data_source_file at2646.cif
_cod_data_source_block I
_cod_database_code 2219754
_cod_database_fobs_code 2219754

loop_
_symmetry_equiv_pos_as_xyz
'x, y, z'
'-x, -y, -z'

loop_
_atom_site_type_symbol
_atom_site_label
_atom_site_fract_x
_atom_site_fract_y
_atom_site_fract_z
_atom_site_U_iso_or_equiv
_atom_site_adp_type
_atom_site_calc_flag
_atom_site_refinement_flags
_atom_site_occupancy
S S1 0.36674(7) 0.89584(4) 0.99002(5) 0.01955(19) Uani d . 1
O O1 0.2825(2) 0.90760(14) 1.07606(14) 0.0286(5) Uani d . 1
O O2 0.5507(2) 0.85500(13) 0.96749(14) 0.0244(5) Uani d . 1
N N11 1.0675(2) 0.32110(15) 1.23406(16) 0.0208(5) Uani d . 1
C C12 1.1069(3) 0.27264(19) 1.1657(2) 0.0207(6) Uani d . 1
H H12 1.1880 0.2117 1.1662 0.025 Uiso calc R 1
C C13 1.0324(3) 0.30910(18) 1.0941(2) 0.0201(6) Uani d . 1
H H13 1.0630 0.2731 1.0475 0.024 Uiso calc R 1
C C14 0.9115(3) 0.40008(17) 1.09249(18) 0.0169(6) Uani d . 1
C C15 0.8746(3) 0.45215(19) 1.1617(2) 0.0226(6) Uani d . 1
H H15 0.7976 0.5146 1.1618 0.027 Uiso calc R 1
C C16 0.9547(3) 0.4098(2) 1.2318(2) 0.0247(6) Uani d . 1
H H16 0.9284 0.4448 1.2788 0.030 Uiso calc R 1
C C17 0.8325(3) 0.43673(18) 1.01316(19) 0.0178(6) Uani d . 1
N N17 0.7134(2) 0.52433(14) 1.01405(16) 0.0181(5) Uani d . 1
H H17 0.6802 0.5543 1.0593 0.022 Uiso calc R 1
O O17 0.8782(2) 0.38954(13) 0.95161(13) 0.0238(5) Uani d . 1
C C21 0.4519(3) 0.70078(17) 0.87464(18) 0.0164(6) Uani d . 1
C C22 0.3222(3) 0.78844(18) 0.88440(18) 0.0155(5) Uani d . 1
O O22 0.26276(19) 0.82421(12) 0.96469(12) 0.0177(4) Uani d . 1
C C23 0.2359(3) 0.83875(17) 0.81745(19) 0.0189(6) Uani d . 1
O O23 0.1050(2) 0.91963(12) 0.83710(13) 0.0214(4) Uani d . 1
C C23A 0.0280(3) 0.9805(2) 0.7665(2) 0.0268(7) Uani d . 1
H H23A -0.0291 0.9413 0.7440 0.040 Uiso calc R 1
H H23B 0.1183 1.0029 0.7216 0.040 Uiso calc R 1
H H23C -0.0561 1.0378 0.7871 0.040 Uiso calc R 1
C C24 0.2833(3) 0.80131(18) 0.73985(19) 0.0189(6) Uani d . 1
H H24 0.2276 0.8335 0.6946 0.023 Uiso calc R 1
C C25 0.4150(3) 0.71516(18) 0.72938(19) 0.0200(6) Uani d . 1
H H25 0.4475 0.6907 0.6765 0.024 Uiso calc R 1
C C26 0.4983(3) 0.66517(18) 0.7960(2) 0.0206(6) Uani d . 1
H H26 0.5857 0.6075 0.7878 0.025 Uiso calc R 1
C C27 0.5316(3) 0.64754(17) 0.94872(19) 0.0178(6) Uani d . 1
H H27 0.4993 0.6737 1.0008 0.021 Uiso calc R 1
N N27 0.6456(2) 0.56518(14) 0.94087(15) 0.0173(5) Uani d . 1
C C31 0.3174(3) 1.00961(18) 0.92192(19) 0.0202(6) Uani d . 1
C C32 0.4306(3) 1.02540(18) 0.8445(2) 0.0210(6) Uani d . 1
H H32 0.5329 0.9781 0.8287 0.025 Uiso calc R 1
C C33 0.3873(3) 1.11389(19) 0.7910(2) 0.0230(6) Uani d . 1
N N33 0.5045(3) 1.13006(17) 0.7079(2) 0.0342(6) Uani d . 1
O O33 0.4431(3) 1.14733(18) 0.64263(17) 0.0503(7) Uani d . 1
O O34 0.6588(2) 1.12465(17) 0.70740(18) 0.0486(7) Uani d . 1
C C34 0.2382(3) 1.18656(19) 0.8158(2) 0.0246(7) Uani d . 1
Cl Cl34 0.19242(9) 1.30033(5) 0.75118(6) 0.0351(2) Uani d . 1
C C35 0.1276(3) 1.16966(19) 0.8944(2) 0.0244(6) Uani d . 1
H H35 0.0273 1.2179 0.9111 0.029 Uiso calc R 1
C C36 0.1665(3) 1.08062(19) 0.9483(2) 0.0223(6) Uani d . 1
H H36 0.0928 1.0682 1.0015 0.027 Uiso calc R 1
C C41 0.3533(3) 0.61046(19) 0.2126(2) 0.0254(7) Uani d . 1
O O41 0.2137(2) 0.58404(16) 0.20296(15) 0.0329(5) Uani d . 1
H H41 0.2225 0.5796 0.1519 0.049 Uiso calc R 1
O O42 0.4795(2) 0.61927(15) 0.15511(15) 0.0318(5) Uani d . 1
C C42 0.3373(4) 0.6290(3) 0.3024(2) 0.0473(9) Uani d . 1
H H42A 0.4483 0.6360 0.3097 0.071 Uiso calc R 1
H H42B 0.3020 0.5735 0.3424 0.071 Uiso calc R 1
H H42C 0.2512 0.6896 0.3131 0.071 Uiso calc R 1
C C51 0.3163(4) 0.4268(2) 0.5144(2) 0.0378(8) Uani d . 1
O O51 0.2940(3) 0.4842(2) 0.57278(19) 0.0548(7) Uani d . 1
H H51 0.3672 0.5192 0.5583 0.082 Uiso calc R 1
O O52 0.4437(3) 0.42050(18) 0.45479(18) 0.0491(6) Uani d . 1
C C52 0.1786(5) 0.3693(3) 0.5263(3) 0.0520(10) Uani d . 1
H H52A 0.1674 0.3586 0.4709 0.078 Uiso calc R 1
H H52B 0.0691 0.4065 0.5549 0.078 Uiso calc R 1
H H52C 0.2098 0.3056 0.5608 0.078 Uiso calc R 1
C C61 0.8864(3) 0.1393(2) 0.4933(2) 0.0299(7) Uani d . 1
O O61 0.9839(2) 0.10855(16) 0.55199(15) 0.0348(5) Uani d . 1
H H61 1.0288 0.0486 0.5514 0.052 Uiso calc R 1
O O62 0.8689(3) 0.08503(15) 0.44639(16) 0.0371(6) Uani d . 1
C C62 0.7966(4) 0.2472(2) 0.4893(2) 0.0400(8) Uani d . 1
H H62A 0.6736 0.2527 0.5125 0.060 Uiso calc R 1
H H62B 0.8137 0.2787 0.4302 0.060 Uiso calc R 1
H H62C 0.8446 0.2799 0.5225 0.060 Uiso calc R 1
C C71 0.6959(3) 0.8590(2) 0.6418(2) 0.0239(7) Uani d . 1
O O71 0.7975(2) 0.77024(14) 0.62854(14) 0.0272(5) Uani d . 1
H H71 0.8338 0.7429 0.6725 0.041 Uiso calc R 1
O O72 0.6782(2) 0.89620(14) 0.70593(15) 0.0316(5) Uani d . 1
C C72 0.6031(3) 0.9089(2) 0.5696(2) 0.0333(8) Uani d . 1
H H72A 0.4879 0.8950 0.5829 0.050 Uiso calc R 1
H H72B 0.6679 0.8834 0.5171 0.050 Uiso calc R 1
H H72C 0.5940 0.9801 0.5626 0.050 Uiso calc R 1

loop_
_atom_site_aniso_label
_atom_site_aniso_U_11
_atom_site_aniso_U_22
_atom_site_aniso_U_33
_atom_site_aniso_U_12
_atom_site_aniso_U_13
_atom_site_aniso_U_23
S1 0.0179(3) 0.0224(4) 0.0203(4) -0.0036(2) -0.0060(3) -0.0059(3)
O1 0.0352(10) 0.0325(11) 0.0204(13) -0.0055(8) -0.0070(9) -0.0096(9)
O2 0.0186(8) 0.0266(10) 0.0302(13) -0.0039(7) -0.0092(8) -0.0054(9)
N11 0.0165(10) 0.0231(12) 0.0227(15) -0.0043(8) -0.0057(10) -0.0009(11)
C12 0.0142(11) 0.0227(14) 0.0237(18) -0.0045(9) -0.0026(11) -0.0008(12)
C13 0.0182(11) 0.0201(13) 0.0230(17) -0.0059(9) -0.0039(11) -0.0033(12)
C14 0.0149(11) 0.0201(13) 0.0157(16) -0.0073(9) -0.0026(11) 0.0013(11)
C15 0.0225(12) 0.0190(13) 0.0261(18) -0.0003(10) -0.0083(12) -0.0041(12)
C16 0.0236(12) 0.0305(15) 0.0203(18) -0.0041(11) -0.0049(12) -0.0059(13)
C17 0.0151(11) 0.0184(13) 0.0208(17) -0.0075(10) -0.0030(11) -0.0002(12)
N17 0.0182(9) 0.0173(11) 0.0195(14) -0.0022(8) -0.0068(10) -0.0027(10)
O17 0.0265(9) 0.0212(10) 0.0237(13) 0.0021(7) -0.0087(9) -0.0081(9)
C21 0.0148(10) 0.0163(13) 0.0191(16) -0.0064(9) -0.0043(11) 0.0006(11)
C22 0.0154(11) 0.0199(13) 0.0123(15) -0.0068(9) -0.0007(10) -0.0037(11)
O22 0.0166(8) 0.0209(9) 0.0157(11) -0.0048(6) -0.0028(8) -0.0028(8)
C23 0.0140(11) 0.0165(13) 0.0275(18) -0.0048(9) -0.0065(11) -0.0015(12)
O23 0.0190(8) 0.0243(9) 0.0199(12) 0.0013(7) -0.0076(8) -0.0036(8)
C23A 0.0271(13) 0.0265(14) 0.0245(19) 0.0019(11) -0.0139(13) 0.0029(13)
C24 0.0189(11) 0.0238(14) 0.0166(16) -0.0087(10) -0.0057(11) -0.0011(12)
C25 0.0217(12) 0.0239(14) 0.0167(16) -0.0080(10) -0.0020(11) -0.0064(12)
C26 0.0182(11) 0.0181(13) 0.0266(18) -0.0037(10) -0.0043(12) -0.0063(12)
C27 0.0175(11) 0.0206(13) 0.0164(16) -0.0079(10) -0.0035(11) -0.0002(11)
N27 0.0161(9) 0.0174(11) 0.0194(14) -0.0043(8) -0.0063(9) -0.0008(9)
C31 0.0165(11) 0.0208(13) 0.0270(18) -0.0056(9) -0.0048(12) -0.0099(12)
C32 0.0156(11) 0.0191(13) 0.0281(18) 0.0008(9) -0.0048(12) -0.0080(12)
C33 0.0201(12) 0.0254(14) 0.0232(18) -0.0062(10) 0.0001(12) -0.0068(12)
N33 0.0341(13) 0.0245(13) 0.0343(19) -0.0002(10) 0.0037(12) -0.0027(12)
O33 0.0529(13) 0.0589(15) 0.0228(15) 0.0053(11) 0.0007(12) -0.0003(12)
O34 0.0249(10) 0.0518(14) 0.0540(19) -0.0077(9) 0.0101(11) 0.0052(12)
C34 0.0211(12) 0.0189(13) 0.036(2) -0.0016(10) -0.0101(13) -0.0067(12)
Cl34 0.0359(4) 0.0236(4) 0.0399(5) 0.0018(3) -0.0083(4) -0.0007(3)
C35 0.0187(12) 0.0229(14) 0.0305(19) -0.0001(10) -0.0027(12) -0.0102(13)
C36 0.0162(11) 0.0262(14) 0.0263(18) -0.0056(10) -0.0008(11) -0.0112(12)
C41 0.0258(13) 0.0254(14) 0.0229(19) -0.0002(11) -0.0073(13) -0.0027(13)
O41 0.0276(10) 0.0474(13) 0.0254(14) -0.0059(8) -0.0047(10) -0.0127(11)
O42 0.0275(10) 0.0381(11) 0.0261(14) -0.0023(8) -0.0008(10) -0.0080(10)
C42 0.0498(19) 0.073(2) 0.027(2) -0.0286(17) -0.0041(17) -0.0110(19)
C51 0.0457(18) 0.0357(18) 0.032(2) 0.0015(14) -0.0159(17) -0.0072(16)
O51 0.0612(15) 0.0578(16) 0.050(2) -0.0169(12) 0.0004(14) -0.0288(15)
O52 0.0518(14) 0.0538(15) 0.0441(18) -0.0069(11) -0.0038(13) -0.0264(13)
C52 0.059(2) 0.061(2) 0.042(3) -0.0182(17) -0.0104(19) -0.0138(19)
C61 0.0215(13) 0.0445(18) 0.0185(18) -0.0082(12) 0.0015(12) 0.0021(15)
O61 0.0312(10) 0.0453(12) 0.0282(14) -0.0054(9) -0.0093(10) -0.0054(10)
O62 0.0427(12) 0.0388(12) 0.0330(15) -0.0062(9) -0.0180(11) -0.0033(11)
C62 0.0346(15) 0.0464(19) 0.034(2) -0.0027(13) -0.0053(15) -0.0036(16)
C71 0.0169(12) 0.0291(16) 0.0236(19) -0.0072(11) -0.0007(12) 0.0002(13)
O71 0.0268(9) 0.0301(11) 0.0226(13) 0.0001(8) -0.0089(9) -0.0017(9)
O72 0.0359(10) 0.0298(11) 0.0283(14) 0.0003(8) -0.0091(10) -0.0086(10)
C72 0.0278(14) 0.0384(17) 0.029(2) -0.0028(12) -0.0090(14) 0.0035(14)

loop_
_atom_type_symbol
_atom_type_description
_atom_type_scat_dispersion_real
_atom_type_scat_dispersion_imag
_atom_type_scat_source
C C 0.0033 0.0016 'International Tables Vol C Tables 4.2.6.8 and 6.1.1.4'
H H 0.0000 0.0000 'International Tables Vol C Tables 4.2.6.8 and 6.1.1.4'
N N 0.0061 0.0033 'International Tables Vol C Tables 4.2.6.8 and 6.1.1.4'
O O 0.0106 0.0060 'International Tables Vol C Tables 4.2.6.8 and 6.1.1.4'
S S 0.1246 0.1234 'International Tables Vol C Tables 4.2.6.8 and 6.1.1.4'
Cl Cl 0.1484 0.1585 'International Tables Vol C Tables 4.2.6.8 and 6.1.1.4'

loop_
_geom_angle_atom_site_label_1
_geom_angle_atom_site_label_2
_geom_angle_atom_site_label_3
_geom_angle
O1 S1 O2 121.40(12)
O1 S1 O22 103.04(11)
O2 S1 O22 108.77(10)
O1 S1 C31 110.02(13)
O2 S1 C31 108.32(12)
O22 S1 C31 103.83(10)
C12 N11 C16 118.2(2)
N11 C12 C13 122.7(2)
N11 C12 H12 118.6
C13 C12 H12 118.6
C12 C13 C14 119.2(3)
C12 C13 H13 120.4
C14 C13 H13 120.4
C15 C14 C13 118.3(2)
C15 C14 C17 124.2(2)
C13 C14 C17 117.4(3)
C14 C15 C16 118.9(2)
C14 C15 H15 120.6
C16 C15 H15 120.6
N11 C16 C15 122.6(3)
N11 C16 H16 118.7
C15 C16 H16 118.7
O17 C17 N17 122.8(2)
O17 C17 C14 121.1(2)
N17 C17 C14 116.1(3)
C17 N17 N27 118.7(2)
C17 N17 H17 120.7
N27 N17 H17 120.7
C26 C21 C22 118.6(2)
C26 C21 C27 121.9(2)
C22 C21 C27 119.5(3)
C21 C22 C23 121.7(3)
C21 C22 O22 120.7(2)
C23 C22 O22 117.4(2)
C22 O22 S1 119.17(15)
O23 C23 C24 125.5(2)
O23 C23 C22 115.7(3)
C24 C23 C22 118.7(2)
C23 O23 C23A 116.9(2)
O23 C23A H23A 109.5
O23 C23A H23B 109.5
H23A C23A H23B 109.5
O23 C23A H23C 109.5
H23A C23A H23C 109.5
H23B C23A H23C 109.5
C23 C24 C25 119.7(2)
C23 C24 H24 120.1
C25 C24 H24 120.1
C26 C25 C24 121.3(3)
C26 C25 H25 119.3
C24 C25 H25 119.3
C21 C26 C25 120.0(2)
C21 C26 H26 120.0
C25 C26 H26 120.0
N27 C27 C21 119.6(3)
N27 C27 H27 120.2
C21 C27 H27 120.2
C27 N27 N17 113.8(2)
C32 C31 C36 122.3(2)
C32 C31 S1 118.43(19)
C36 C31 S1 119.3(2)
C31 C32 C33 117.6(2)
C31 C32 H32 121.2
C33 C32 H32 121.2
C32 C33 C34 121.4(3)
C32 C33 N33 117.9(2)
C34 C33 N33 120.7(2)
O33 N33 O34 124.1(3)
O33 N33 C33 118.0(2)
O34 N33 C33 117.9(3)
C35 C34 C33 120.0(2)
C35 C34 Cl34 119.0(2)
C33 C34 Cl34 121.0(2)
C34 C35 C36 119.6(2)
C34 C35 H35 120.2
C36 C35 H35 120.2
C35 C36 C31 119.1(3)
C35 C36 H36 120.4
C31 C36 H36 120.4
O42 C41 O41 124.2(3)
O42 C41 C42 123.9(2)
O41 C41 C42 111.9(3)
C41 O41 H41 109.5
C41 C42 H42A 109.5
C41 C42 H42B 109.5
H42A C42 H42B 109.5
C41 C42 H42C 109.5
H42A C42 H42C 109.5
H42B C42 H42C 109.5
O52 C51 O51 121.7(3)
O52 C51 C52 123.1(3)
O51 C51 C52 115.2(3)
C51 O51 H51 109.5
C51 C52 H52A 109.5
C51 C52 H52B 109.5
H52A C52 H52B 109.5
C51 C52 H52C 109.5
H52A C52 H52C 109.5
H52B C52 H52C 109.5
O62 C61 O61 123.7(3)
O62 C61 C62 122.3(3)
O61 C61 C62 114.1(3)
C61 O61 H61 109.5
C61 C62 H62A 109.5
C61 C62 H62B 109.5
H62A C62 H62B 109.5
C61 C62 H62C 109.5
H62A C62 H62C 109.5
H62B C62 H62C 109.5
O72 C71 O71 123.4(2)
O72 C71 C72 123.0(3)
O71 C71 C72 113.5(3)
C71 O71 H71 109.5
C71 C72 H72A 109.5
C71 C72 H72B 109.5
H72A C72 H72B 109.5
C71 C72 H72C 109.5
H72A C72 H72C 109.5
H72B C72 H72C 109.5

loop_
_geom_bond_atom_site_label_1
_geom_bond_atom_site_label_2
_geom_bond_distance
S1 O1 1.408(2)
S1 O2 1.4303(18)
S1 O22 1.6107(17)
S1 C31 1.757(3)
N11 C12 1.330(4)
N11 C16 1.334(3)
C12 C13 1.380(4)
C12 H12 0.9300
C13 C14 1.388(3)
C13 H13 0.9300
C14 C15 1.375(4)
C14 C17 1.509(4)
C15 C16 1.393(4)
C15 H15 0.9300
C16 H16 0.9300
C17 O17 1.223(3)
C17 N17 1.346(3)
N17 N27 1.381(3)
N17 H17 0.8600
C21 C26 1.380(4)
C21 C22 1.397(3)
C21 C27 1.475(3)
C22 C23 1.401(3)
C22 O22 1.404(3)
C23 O23 1.360(3)
C23 C24 1.376(4)
O23 C23A 1.450(3)
C23A H23A 0.9600
C23A H23B 0.9600
C23A H23C 0.9600
C24 C25 1.391(4)
C24 H24 0.9300
C25 C26 1.383(4)
C25 H25 0.9300
C26 H26 0.9300
C27 N27 1.279(3)
C27 H27 0.9300
C31 C32 1.371(4)
C31 C36 1.392(4)
C32 C33 1.378(4)
C32 H32 0.9300
C33 C34 1.390(4)
C33 N33 1.453(4)
N33 O33 1.225(4)
N33 O34 1.225(3)
C34 C35 1.377(4)
C34 Cl34 1.726(3)
C35 C36 1.380(4)
C35 H35 0.9300
C36 H36 0.9300
C41 O42 1.212(3)
C41 O41 1.318(3)
C41 C42 1.486(5)
O41 H41 0.8200
C42 H42A 0.9600
C42 H42B 0.9600
C42 H42C 0.9600
C51 O52 1.222(4)
C51 O51 1.297(4)
C51 C52 1.479(5)
O51 H51 0.8200
C52 H52A 0.9600
C52 H52B 0.9600
C52 H52C 0.9600
C61 O62 1.216(4)
C61 O61 1.315(3)
C61 C62 1.487(4)
O61 H61 0.8200
C62 H62A 0.9600
C62 H62B 0.9600
C62 H62C 0.9600
C71 O72 1.203(4)
C71 O71 1.320(3)
C71 C72 1.497(4)
O71 H71 0.8200
C72 H72A 0.9600
C72 H72B 0.9600
C72 H72C 0.9600

loop_
_geom_hbond_atom_site_label_D
_geom_hbond_atom_site_label_H
_geom_hbond_atom_site_label_A
_geom_hbond_site_symmetry_A
_geom_hbond_distance_DH
_geom_hbond_distance_HA
_geom_hbond_distance_DA
_geom_hbond_angle_DHA
_geom_hbond_publ_flag
O71 H71 N11 2_767 0.82 1.84 2.661(3) 176 yes
C35 H35 O17 1_465 0.93 2.51 3.360(3) 152 yes
O41 H41 O17 2_666 0.82 1.96 2.698(3) 150 yes
O41 H41 N27 2_666 0.82 2.59 3.211(3) 134 yes
N17 H17 O42 1_556 0.86 2.10 2.875(3) 150 yes
C27 H27 O42 1_556 0.93 2.43 3.206(4) 140 yes
O51 H51 O52 2_666 0.82 1.87 2.672(3) 167 yes
C24 H24 O62 2_666 0.93 2.54 3.461(3) 170 yes
O61 H61 O62 2_756 0.82 1.83 2.648(3) 178 yes
C12 H12 O72 2_767 0.93 2.59 3.255(3) 129 yes
C32 H32 O72 . 0.93 2.37 3.122(4) 137 yes

loop_
_geom_torsion_atom_site_label_1
_geom_torsion_atom_site_label_2
_geom_torsion_atom_site_label_3
_geom_torsion_atom_site_label_4
_geom_torsion
C16 N11 C12 C13 -1.8(3)
N11 C12 C13 C14 0.1(4)
C12 C13 C14 C15 2.1(3)
C12 C13 C14 C17 -179.6(2)
C13 C14 C15 C16 -2.5(3)
C17 C14 C15 C16 179.3(2)
C12 N11 C16 C15 1.4(4)
C14 C15 C16 N11 0.8(4)
C15 C14 C17 O17 175.8(2)
C13 C14 C17 O17 -2.4(3)
C15 C14 C17 N17 -2.9(3)
C13 C14 C17 N17 178.9(2)
O17 C17 N17 N27 -3.1(3)
C14 C17 N17 N27 175.57(18)
C26 C21 C22 C23 1.8(3)
C27 C21 C22 C23 -176.5(2)
C26 C21 C22 O22 176.0(2)
C27 C21 C22 O22 -2.3(3)
C21 C22 O22 S1 86.2(2)
C23 C22 O22 S1 -99.4(2)
O1 S1 O22 C22 -174.26(16)
O2 S1 O22 C22 -44.21(18)
C31 S1 O22 C22 70.97(19)
C21 C22 C23 O23 176.15(19)
O22 C22 C23 O23 1.7(3)
C21 C22 C23 C24 -1.2(3)
O22 C22 C23 C24 -175.7(2)
C24 C23 O23 C23A -10.3(3)
C22 C23 O23 C23A 172.6(2)
O23 C23 C24 C25 -177.2(2)
C22 C23 C24 C25 -0.1(3)
C23 C24 C25 C26 0.8(3)
C22 C21 C26 C25 -1.0(3)
C27 C21 C26 C25 177.3(2)
C24 C25 C26 C21 -0.3(3)
C26 C21 C27 N27 -1.0(3)
C22 C21 C27 N27 177.3(2)
C21 C27 N27 N17 178.38(18)
C17 N17 N27 C27 179.00(19)
O1 S1 C31 C32 156.83(19)
O2 S1 C31 C32 22.0(2)
O22 S1 C31 C32 -93.5(2)
O1 S1 C31 C36 -22.8(2)
O2 S1 C31 C36 -157.57(19)
O22 S1 C31 C36 86.9(2)
C36 C31 C32 C33 -2.1(4)
S1 C31 C32 C33 178.31(18)
C31 C32 C33 C34 2.6(4)
C31 C32 C33 N33 -178.5(2)
C32 C33 N33 O33 123.9(3)
C34 C33 N33 O33 -57.3(4)
C32 C33 N33 O34 -55.5(3)
C34 C33 N33 O34 123.4(3)
C32 C33 C34 C35 -1.9(4)
N33 C33 C34 C35 179.3(2)
C32 C33 C34 Cl34 175.97(19)
N33 C33 C34 Cl34 -2.9(4)
C33 C34 C35 C36 0.5(4)
Cl34 C34 C35 C36 -177.41(19)
C34 C35 C36 C31 0.1(4)
C32 C31 C36 C35 0.8(4)
S1 C31 C36 C35 -179.63(18)
